data_4024023
loop_
_publ_author_name
'Arnaud Voituriez'
'Franck Ferreira'
'Fabrice Chemla'

_publ_contact_author_address
; 
Universite Pierre et Marie Curie, Laboratoire de Chimie Organique
(UMR CNRS 7611), Institut de Chimie Moleculaire (FR 2729)
case 183, 4 place Jussieu, 75232 Paris cedex 05, France
;
_publ_contact_author_email fchemla@ccr.jussieu.fr
_publ_contact_author_fax '33 1 44 27 73 60'
_publ_contact_author_name 'Fabrice Chemla'
_publ_contact_author_phone '33 1 44 27 55 71'
_publ_section_title
;
 Short and Efficient Asymmetric Synthesis of (-)-\a-Conhydrine
;
_journal_name_full 'Journal of Organic Chemistry'
_journal_page_first 5358
_journal_page_last 5361
_journal_paper_doi 10.1021/jo070760t
_journal_volume 72
_journal_year 2007
_chemical_absolute_configuration unk
_chemical_formula_moiety 'C10 H15 N1 O3'
_chemical_formula_sum 'C10 H15 N O3'
_chemical_formula_weight 197.23
_space_group_IT_number 19
_symmetry_cell_setting orthorhombic
_symmetry_space_group_name_Hall 'P 2ac 2ab'
_symmetry_space_group_name_H-M 'P 21 21 21'
_atom_sites_solution_hydrogens geom
_atom_sites_solution_primary direct
_audit_creation_date 06-12-20
_audit_creation_method CRYSTALS_ver_12.84
_cell_angle_alpha 90
_cell_angle_beta 90
_cell_angle_gamma 90
_cell_formula_units_Z 4
_cell_length_a 7.6149(6)
_cell_length_b 8.5520(16)
_cell_length_c 16.5755(19)
_cell_measurement_reflns_used 124
_cell_measurement_temperature 250
_cell_measurement_theta_max 22
_cell_measurement_theta_min 3
_cell_volume 1079.4(3)
_computing_cell_refinement 'Dirax/lsq (Duisenberg & Schreurs, 1989-2000)'
_computing_data_collection 'COLLECT (Nonius, 1997-2001).'
_computing_data_reduction 'EvalCCD (Duisenberg & Schreurs 1990-2000)'
_computing_molecular_graphics 'CAMERON (Watkin et al., 1996)'
_computing_publication_material 'CRYSTALS (Betteridge et al., 2003)'
_computing_structure_refinement 'CRYSTALS (Betteridge et al., 2003)'
_computing_structure_solution 'SHELXS 86 (Sheldrick, 1986)'
_diffrn_ambient_temperature 250
_diffrn_measured_fraction_theta_full 0.997
_diffrn_measured_fraction_theta_max 0.997
_diffrn_measurement_device_type 'Nonius KappaCCD'
_diffrn_measurement_method \w
_diffrn_radiation_monochromator graphite
_diffrn_radiation_type 'Mo K\a'
_diffrn_radiation_wavelength 0.71073
_diffrn_reflns_av_R_equivalents 0.076
_diffrn_reflns_limit_h_max 10
_diffrn_reflns_limit_h_min -10
_diffrn_reflns_limit_k_max 11
_diffrn_reflns_limit_k_min -12
_diffrn_reflns_limit_l_max 23
_diffrn_reflns_limit_l_min -22
_diffrn_reflns_number 9356
_diffrn_reflns_theta_full 30.004
_diffrn_reflns_theta_max 30.004
_diffrn_reflns_theta_min 2.458
_diffrn_standards_number 0
_exptl_absorpt_coefficient_mu 0.089
_exptl_absorpt_correction_T_max 0.9911
_exptl_absorpt_correction_T_min 0.9867
_exptl_absorpt_correction_type none
_exptl_crystal_colour colourless
_exptl_crystal_density_diffrn 1.214
_exptl_crystal_description parallelepiped
_exptl_crystal_F_000 424
_exptl_crystal_size_max 0.19
_exptl_crystal_size_mid 0.15
_exptl_crystal_size_min 0.10
_refine_diff_density_max 0.22
_refine_diff_density_min -0.15
_refine_ls_extinction_coef 120
_refine_ls_extinction_method 'Larson (1970), Equation 22'
_refine_ls_goodness_of_fit_ref 1.0739
_refine_ls_hydrogen_treatment refU
_refine_ls_matrix_type full
_refine_ls_number_parameters 129
_refine_ls_number_reflns 1109
_refine_ls_number_restraints 0
_refine_ls_R_factor_all 0.0664
_refine_ls_R_factor_gt 0.0384
_refine_ls_shift/su_max 0.000317
_refine_ls_structure_factor_coef F
_refine_ls_weighting_details
;
 Method, part 1, Chebychev polynomial, (Watkin, 1994, Prince, 1982) 
 [weight] = 1.0/[A~0~*T~0~(x)+A~1~*T~1~(x) ... +A~n-1~]*T~n-1~(x)] 
 where A~i~ are the Chebychev coefficients listed below and x= Fcalc/Fmax 
 Method = Robust Weighting (Prince, 1982) 
 W = [weight] * [1-(deltaF/6*sigmaF)^2^]^2^ 
 A~i~ are: 
 0.585 0.387 0.329 
;
_refine_ls_weighting_scheme calc
_refine_ls_wR_factor_all 0.0664
_refine_ls_wR_factor_gt 0.0452
_refine_ls_wR_factor_ref 0.0452
_reflns_limit_h_max 10
_reflns_limit_h_min 0
_reflns_limit_k_max 12
_reflns_limit_k_min 0
_reflns_limit_l_max 23
_reflns_limit_l_min 0
_reflns_number_gt 1109
_reflns_number_total 1819
_reflns_threshold_expression I>3.0\s(I)
_oxford_structure_analysis_title '12041435 Compound X'
_cod_data_source_file jo070760tsi20070418_073706.cif
_cod_data_source_block CRYSTALS_cif
_cod_depositor_comments
;
The following automatic conversions were performed:
'_symmetry_cell_setting' value 'Orthorhombic' changed to 'orthorhombic'
according to '/home/saulius/struct/CIF-dictionaries/cif_core.dic'
dictionary named 'cif_core.dic' version 2.4.1 from
2010-06-29.

'_refine_ls_hydrogen_treatment' value 'refu' changed to
'refU' according to '/home/saulius/struct/CIF-dictionaries/cif_core.dic'
dictionary named 'cif_core.dic' version 2.4.1 from 2010-06-29.

Automatic conversion script
Id: cif_fix_enum 1527 2010-12-29 10:47:43Z saulius 
;
_cod_original_sg_symbol_H-M 'P 21 21 21 '
_cod_original_formula_sum 'C10 H15 N1 O3'
_cod_database_code 4024023

loop_
_symmetry_equiv_pos_as_xyz
x,y,z
x+1/2,-y+1/2,-z
-x,y+1/2,-z+1/2
-x+1/2,-y,z+1/2

loop_
_atom_site_label
_atom_site_type_symbol
_atom_site_fract_x
_atom_site_fract_y
_atom_site_fract_z
_atom_site_U_iso_or_equiv
_atom_site_occupancy
_atom_site_adp_type
_atom_site_refinement_flags_posn
_atom_site_refinement_flags_adp
_atom_site_refinement_flags_occupancy
_atom_site_disorder_assembly
_atom_site_disorder_group
_atom_site_attached_hydrogens
N1 N 0.1034(2) 0.6942(2) 0.41004(10) 0.0313 1.0000 Uani . . . . . .
O1 O -0.0652(2) 0.6918(2) 0.52195(9) 0.0415 1.0000 Uani . . . . . .
O2 O 0.2250(2) 0.38402(18) 0.37531(10) 0.0370 1.0000 Uani . . . . . .
O3 O 0.4591(2) 0.3488(3) 0.46582(12) 0.0570 1.0000 Uani . . . . . .
C2 C -0.0461(3) 0.6587(3) 0.44885(12) 0.0287 1.0000 Uani . . . . . .
C3 C -0.1948(3) 0.5855(3) 0.40172(14) 0.0382 1.0000 Uani . . . . . .
C4 C -0.1391(3) 0.5016(3) 0.32419(16) 0.0440 1.0000 Uani . . . . . .
C5 C -0.0078(3) 0.6014(4) 0.27790(13) 0.0437 1.0000 Uani . . . . . .
C6 C 0.1542(3) 0.6448(3) 0.32789(12) 0.0306 1.0000 Uani . . . . . .
C7 C 0.2979(3) 0.5190(3) 0.33466(12) 0.0302 1.0000 Uani . . . . . .
C8 C 0.3698(3) 0.4748(3) 0.25377(13) 0.0364 1.0000 Uani . . . . . .
C9 C 0.4267(3) 0.4396(3) 0.18971(14) 0.0440 1.0000 Uani . . . . . .
C10 C 0.3543(4) 0.2804(3) 0.40656(17) 0.0520 1.0000 Uani . . . . . .
C11 C 0.3648(5) 0.3917(4) 0.53713(17) 0.0627 1.0000 Uani . . . . . .
H1 H 0.1950 0.7257 0.4388 0.066(2) 1.0000 Uiso . . . . . .
H31 H -0.2795 0.6702 0.3869 0.066(2) 1.0000 Uiso . . . . . .
H32 H -0.2547 0.5078 0.4374 0.066(2) 1.0000 Uiso . . . . . .
H41 H -0.2449 0.4828 0.2897 0.066(2) 1.0000 Uiso . . . . . .
H42 H -0.0836 0.3992 0.3383 0.066(2) 1.0000 Uiso . . . . . .
H51 H -0.0676 0.6999 0.2605 0.066(2) 1.0000 Uiso . . . . . .
H52 H 0.0316 0.5419 0.2292 0.066(2) 1.0000 Uiso . . . . . .
H61 H 0.2091 0.7376 0.3012 0.066(2) 1.0000 Uiso . . . . . .
H71 H 0.3960 0.5615 0.3683 0.066(2) 1.0000 Uiso . . . . . .
H91 H 0.4746 0.4099 0.1357 0.066(2) 1.0000 Uiso . . . . . .
H101 H 0.2936 0.1876 0.4305 0.066(2) 1.0000 Uiso . . . . . .
H102 H 0.4315 0.2456 0.3612 0.066(2) 1.0000 Uiso . . . . . .
H111 H 0.4476 0.4399 0.5768 0.066(2) 1.0000 Uiso . . . . . .
H112 H 0.3099 0.2965 0.5614 0.066(2) 1.0000 Uiso . . . . . .
H113 H 0.2710 0.4689 0.5230 0.066(2) 1.0000 Uiso . . . . . .

loop_
_atom_site_aniso_label
_atom_site_aniso_U_11
_atom_site_aniso_U_22
_atom_site_aniso_U_33
_atom_site_aniso_U_23
_atom_site_aniso_U_13
_atom_site_aniso_U_12
N1 0.0274(8) 0.0398(10) 0.0266(8) -0.0066(8) -0.0012(7) -0.0022(8)
O1 0.0372(9) 0.0599(11) 0.0274(8) -0.0061(7) 0.0024(7) 0.0104(9)
O2 0.0362(8) 0.0362(8) 0.0387(8) 0.0059(7) -0.0003(7) -0.0028(8)
O3 0.0391(10) 0.0756(14) 0.0565(12) 0.0214(10) -0.0087(9) 0.0040(11)
C2 0.0284(10) 0.0305(10) 0.0271(9) -0.0016(9) -0.0021(8) 0.0074(9)
C3 0.0272(10) 0.0482(13) 0.0390(11) -0.0046(11) 0.0021(9) -0.0013(11)
C4 0.0308(11) 0.0549(15) 0.0462(13) -0.0140(12) -0.0088(10) -0.0027(12)
C5 0.0367(12) 0.0686(18) 0.0256(10) -0.0025(11) -0.0055(9) 0.0064(13)
C6 0.0311(10) 0.0370(11) 0.0236(9) 0.0021(8) 0.0014(8) -0.0027(10)
C7 0.0270(9) 0.0369(11) 0.0266(9) -0.0005(9) 0.0026(8) -0.0035(9)
C8 0.0306(10) 0.0421(12) 0.0365(11) -0.0031(10) 0.0022(9) 0.0002(10)
C9 0.0411(13) 0.0543(15) 0.0364(11) -0.0066(11) 0.0066(11) -0.0005(13)
C10 0.0588(16) 0.0454(14) 0.0519(15) 0.0079(12) 0.0044(14) 0.0143(14)
C11 0.071(2) 0.075(2) 0.0427(14) 0.0162(14) -0.0107(14) -0.0053(19)

loop_
_atom_type_symbol
_atom_type_scat_dispersion_real
_atom_type_scat_dispersion_imag
_atom_type_scat_Cromer_Mann_a1
_atom_type_scat_Cromer_Mann_b1
_atom_type_scat_Cromer_Mann_a2
_atom_type_scat_Cromer_Mann_b2
_atom_type_scat_Cromer_Mann_a3
_atom_type_scat_Cromer_Mann_b3
_atom_type_scat_Cromer_Mann_a4
_atom_type_scat_Cromer_Mann_b4
_atom_type_scat_Cromer_Mann_c
_atom_type_scat_source
C 0.0033 0.0016 2.3100 20.8439 1.0200 10.2075 1.5886 0.5687 0.8650 51.6512 0.2156 'International Tables Vol C 4.2.6.8 and 6.1.1.4'
H 0.0000 0.0000 0.4930 10.5109 0.3229 26.1257 0.1402 3.1424 0.0408 57.7998 0.0030 'International Tables Vol C 4.2.6.8 and 6.1.1.4'
O 0.0106 0.0060 3.0485 13.2771 2.2868 5.7011 1.5463 0.3239 0.8670 32.9089 0.2508 'International Tables Vol C 4.2.6.8 and 6.1.1.4'
N 0.0061 0.0033 12.2126 0.0057 3.1322 9.8933 2.0125 28.9975 1.1663 0.5826 -11.5290 'International Tables Vol C 4.2.6.8 and 6.1.1.4'

loop_
_geom_angle_atom_site_label_1
_geom_angle_site_symmetry_1
_geom_angle_atom_site_label_2
_geom_angle_site_symmetry_2
_geom_angle_atom_site_label_3
_geom_angle_site_symmetry_3
_geom_angle
_geom_angle_publ_flag
C2 . N1 . C6 . 126.82(18) yes
C2 . N1 . H1 . 118.5 no
C6 . N1 . H1 . 112.1 no
C7 . O2 . C10 . 113.60(18) yes
C10 . O3 . C11 . 113.8(2) yes
N1 . C2 . O1 . 120.7(2) yes
N1 . C2 . C3 . 118.78(18) yes
O1 . C2 . C3 . 120.4(2) yes
C2 . C3 . C4 . 114.84(19) yes
C2 . C3 . H31 . 108.1 no
C4 . C3 . H31 . 108.1 no
C2 . C3 . H32 . 108.1 no
C4 . C3 . H32 . 108.1 no
H31 . C3 . H32 . 109.5 no
C3 . C4 . C5 . 110.0(2) yes
C3 . C4 . H41 . 109.3 no
C5 . C4 . H41 . 109.3 no
C3 . C4 . H42 . 109.3 no
C5 . C4 . H42 . 109.3 no
H41 . C4 . H42 . 109.5 no
C4 . C5 . C6 . 113.11(19) yes
C4 . C5 . H51 . 108.6 no
C6 . C5 . H51 . 108.5 no
C4 . C5 . H52 . 108.6 no
C6 . C5 . H52 . 108.6 no
H51 . C5 . H52 . 109.5 no
C5 . C6 . N1 . 110.91(18) yes
C5 . C6 . C7 . 116.3(2) yes
N1 . C6 . C7 . 108.61(16) yes
C5 . C6 . H61 . 106.9 no
N1 . C6 . H61 . 106.9 no
C7 . C6 . H61 . 106.9 no
C6 . C7 . O2 . 108.57(17) yes
C6 . C7 . C8 . 111.80(17) yes
O2 . C7 . C8 . 110.86(18) yes
C6 . C7 . H71 . 108.5 no
O2 . C7 . H71 . 108.5 no
C8 . C7 . H71 . 108.5 no
C7 . C8 . C9 . 179.9(3) yes
C8 . C9 . H91 . 180.0 no
O2 . C10 . O3 . 113.0(2) yes
O2 . C10 . H101 . 108.6 no
O3 . C10 . H101 . 108.6 no
O2 . C10 . H102 . 108.6 no
O3 . C10 . H102 . 108.6 no
H101 . C10 . H102 . 109.5 no
O3 . C11 . H111 . 109.5 no
O3 . C11 . H112 . 109.5 no
H111 . C11 . H112 . 109.5 no
O3 . C11 . H113 . 109.5 no
H111 . C11 . H113 . 109.5 no
H112 . C11 . H113 . 109.5 no

loop_
_geom_bond_atom_site_label_1
_geom_bond_site_symmetry_1
_geom_bond_atom_site_label_2
_geom_bond_site_symmetry_2
_geom_bond_distance
_geom_bond_publ_flag
N1 . C2 . 1.342(3) yes
N1 . C6 . 1.477(3) yes
N1 . H1 . 0.887 no
O1 . C2 . 1.253(2) yes
O2 . C7 . 1.448(3) yes
O2 . C10 . 1.423(3) yes
O3 . C10 . 1.394(4) yes
O3 . C11 . 1.431(4) yes
C2 . C3 . 1.511(3) yes
C3 . C4 . 1.532(4) yes
C3 . H31 . 1.000 no
C3 . H32 . 1.000 no
C4 . C5 . 1.522(4) yes
C4 . H41 . 1.000 no
C4 . H42 . 1.000 no
C5 . C6 . 1.532(3) yes
C5 . H51 . 1.000 no
C5 . H52 . 1.000 no
C6 . C7 . 1.539(3) yes
C6 . H61 . 1.000 no
C7 . C8 . 1.497(3) yes
C7 . H71 . 1.000 no
C8 . C9 . 1.186(3) yes
C9 . H91 . 1.000 no
C10 . H101 . 1.000 no
C10 . H102 . 1.000 no
C11 . H111 . 1.000 no
C11 . H112 . 1.000 no
C11 . H113 . 1.000 no

loop_
_cod_related_entry_id
_cod_related_entry_database
_cod_related_entry_code
1 ChemSpider 20572817
